data_2235435
loop_
_publ_author_name
'Lu, Xin-hua'
'Hu, Jin'

_publ_section_title
;
 6,7,15,16-Tetrahydro-5,14-dibutylbenzo[1,2-<i>c</i>:4,5-<i>c</i>']diacridine
;
_journal_coeditor_code GO2057
_journal_issue 7
_journal_name_full 'Acta Crystallographica Section E'
_journal_page_first o2093
_journal_paper_doi 10.1107/S1600536812025962
_journal_volume 68
_journal_year 2012
_chemical_formula_iupac 'C36 H36 N2'
_chemical_formula_moiety 'C36 H36 N2'
_chemical_formula_sum 'C36 H36 N2'
_chemical_formula_weight 496.67
_chemical_name_systematic
;
6,7,15,16-Tetrahydro-5,14-dibutylbenzo[1,2-<i>c</i>:4,5-<i>c</i>']diacridine
;
_space_group_IT_number 2
_symmetry_cell_setting triclinic
_symmetry_space_group_name_Hall '-P 1'
_symmetry_space_group_name_H-M 'P -1'
_atom_sites_solution_hydrogens geom
_atom_sites_solution_primary direct
_atom_sites_solution_secondary difmap
_audit_creation_method SHELXL-97
_cell_angle_alpha 77.44(3)
_cell_angle_beta 78.43(3)
_cell_angle_gamma 73.92(3)
_cell_formula_units_Z 2
_cell_length_a 9.6010(19)
_cell_length_b 10.386(2)
_cell_length_c 14.625(3)
_cell_measurement_reflns_used 25
_cell_measurement_temperature 293(2)
_cell_measurement_theta_max 13
_cell_measurement_theta_min 9
_cell_volume 1352.4(5)
_computing_cell_refinement 'CAD-4 Software (Enraf--Nonius, 1985)'
_computing_data_collection 'CAD-4 Software (Enraf--Nonius, 1985)'
_computing_data_reduction 'XCAD4 (Harms & Wocadlo, 1995)'
_computing_molecular_graphics 'SHELXTL (Sheldrick, 2008)'
_computing_publication_material 'SHELXTL (Sheldrick, 2008)'
_computing_structure_refinement 'SHELXL97 (Sheldrick, 2008)'
_computing_structure_solution 'SHELXS97 (Sheldrick, 2008)'
_diffrn_ambient_temperature 293(2)
_diffrn_measured_fraction_theta_full 0.999
_diffrn_measured_fraction_theta_max 0.999
_diffrn_measurement_device_type 'Enraf--Nonius CAD-4'
_diffrn_measurement_method \w/2\q
_diffrn_radiation_monochromator graphite
_diffrn_radiation_source 'fine-focus sealed tube'
_diffrn_radiation_type MoK\a
_diffrn_radiation_wavelength 0.71073
_diffrn_reflns_av_R_equivalents 0.0462
_diffrn_reflns_av_sigmaI/netI 0.0621
_diffrn_reflns_limit_h_max 11
_diffrn_reflns_limit_h_min 0
_diffrn_reflns_limit_k_max 12
_diffrn_reflns_limit_k_min -12
_diffrn_reflns_limit_l_max 17
_diffrn_reflns_limit_l_min -17
_diffrn_reflns_number 5301
_diffrn_reflns_theta_full 25.37
_diffrn_reflns_theta_max 25.37
_diffrn_reflns_theta_min 1.44
_diffrn_standards_decay_% 1
_diffrn_standards_interval_count 200
_diffrn_standards_interval_time 120
_diffrn_standards_number 3
_exptl_absorpt_coefficient_mu 0.070
_exptl_absorpt_correction_T_max 0.9930
_exptl_absorpt_correction_T_min 0.9792
_exptl_absorpt_correction_type psi-scan
_exptl_absorpt_process_details '(North  <i>et al.</i>, 1968)'
_exptl_crystal_colour colourless
_exptl_crystal_density_diffrn 1.220
_exptl_crystal_density_method 'not measured'
_exptl_crystal_description block
_exptl_crystal_F_000 532
_exptl_crystal_size_max 0.30
_exptl_crystal_size_mid 0.20
_exptl_crystal_size_min 0.10
_refine_diff_density_max 0.165
_refine_diff_density_min -0.176
_refine_ls_extinction_coef 0.0129(14)
_refine_ls_extinction_expression Fc^*^=kFc[1+0.001xFc^2^\l^3^/sin(2\q)]^-1/4^
_refine_ls_extinction_method SHELXL
_refine_ls_goodness_of_fit_ref 1.005
_refine_ls_hydrogen_treatment constr
_refine_ls_matrix_type full
_refine_ls_number_parameters 344
_refine_ls_number_reflns 4978
_refine_ls_number_restraints 0
_refine_ls_restrained_S_all 1.005
_refine_ls_R_factor_all 0.1172
_refine_ls_R_factor_gt 0.0583
_refine_ls_shift/su_max 0.000
_refine_ls_shift/su_mean 0.000
_refine_ls_structure_factor_coef Fsqd
_refine_ls_weighting_details 'calc w=1/[\s^2^(Fo^2^)+(0.0519P)^2^+0.2931P] where P=(Fo^2^+2Fc^2^)/3'
_refine_ls_weighting_scheme calc
_refine_ls_wR_factor_gt 0.1211
_refine_ls_wR_factor_ref 0.1472
_reflns_number_gt 2825
_reflns_number_total 4978
_reflns_threshold_expression >2sigma(I)
_cod_data_source_file go2057.cif
_cod_data_source_block I
_cod_database_code 2235435
_cod_database_fobs_code 2235435

loop_
_symmetry_equiv_pos_as_xyz
'x, y, z'
'-x, -y, -z'

loop_
_atom_site_type_symbol
_atom_site_label
_atom_site_fract_x
_atom_site_fract_y
_atom_site_fract_z
_atom_site_U_iso_or_equiv
_atom_site_adp_type
_atom_site_calc_flag
_atom_site_refinement_flags
_atom_site_occupancy
_atom_site_symmetry_multiplicity
N N1 0.2438(2) -0.0834(2) 0.71474(14) 0.0489(5) Uani d . 1 1
C C1 0.1692(3) -0.1557(3) 0.78803(17) 0.0484(6) Uani d . 1 1
C C2 0.0806(3) -0.0862(3) 0.86002(19) 0.0602(8) Uani d . 1 1
H H2 0.0721 0.0064 0.8549 0.072 Uiso calc R 1 1
C C3 0.0073(3) -0.1526(3) 0.9370(2) 0.0677(8) Uani d . 1 1
H H3 -0.0506 -0.1055 0.9841 0.081 Uiso calc R 1 1
C C4 0.0192(3) -0.2912(3) 0.9450(2) 0.0706(9) Uani d . 1 1
H H4 -0.0291 -0.3368 0.9984 0.085 Uiso calc R 1 1
C C5 0.1004(3) -0.3604(3) 0.8759(2) 0.0643(8) Uani d . 1 1
H H5 0.1044 -0.4523 0.8818 0.077 Uiso calc R 1 1
C C6 0.1794(3) -0.2955(3) 0.79478(18) 0.0501(7) Uani d . 1 1
C C7 0.2692(3) -0.3633(3) 0.72059(19) 0.0513(7) Uani d . 1 1
C C8 0.3490(3) -0.2911(3) 0.64949(18) 0.0492(7) Uani d . 1 1
C C9 0.3325(3) -0.1503(3) 0.64924(17) 0.0463(6) Uani d . 1 1
C C10 0.2797(3) -0.5116(3) 0.7225(2) 0.0587(7) Uani d . 1 1
H H10A 0.2959 -0.5280 0.6580 0.070 Uiso calc R 1 1
H H10B 0.1873 -0.5323 0.7536 0.070 Uiso calc R 1 1
C C11 0.4033(3) -0.6070(3) 0.7741(2) 0.0696(9) Uani d . 1 1
H H11A 0.4951 -0.5835 0.7451 0.084 Uiso calc R 1 1
H H11B 0.3846 -0.5940 0.8396 0.084 Uiso calc R 1 1
C C12 0.4181(4) -0.7567(3) 0.7716(2) 0.0849(10) Uani d . 1 1
H H12A 0.4283 -0.7682 0.7063 0.102 Uiso calc R 1 1
H H12B 0.5064 -0.8111 0.7965 0.102 Uiso calc R 1 1
C C13 0.2909(4) -0.8070(4) 0.8270(3) 0.1278(16) Uani d . 1 1
H H13A 0.3046 -0.9005 0.8221 0.192 Uiso calc R 1 1
H H13B 0.2030 -0.7536 0.8027 0.192 Uiso calc R 1 1
H H13C 0.2826 -0.7995 0.8923 0.192 Uiso calc R 1 1
C C14 0.4177(3) -0.0722(3) 0.57196(16) 0.0453(6) Uani d . 1 1
C C15 0.3755(3) 0.0684(3) 0.55122(17) 0.0478(6) Uani d . 1 1
H H15 0.2913 0.1144 0.5857 0.057 Uiso calc R 1 1
C C16 0.4559(3) 0.1419(2) 0.48028(17) 0.0470(6) Uani d . 1 1
C C17 0.4119(3) 0.2944(3) 0.45672(19) 0.0560(7) Uani d . 1 1
H H17A 0.3495 0.3306 0.5108 0.067 Uiso calc R 1 1
H H17B 0.3566 0.3216 0.4041 0.067 Uiso calc R 1 1
C C18 0.4536(3) -0.3526(3) 0.56941(19) 0.0582(7) Uani d . 1 1
H H18A 0.4042 -0.3339 0.5145 0.070 Uiso calc R 1 1
H H18B 0.4838 -0.4505 0.5884 0.070 Uiso calc R 1 1
N N2 0.0362(2) 0.3476(2) 0.39887(14) 0.0527(6) Uani d . 1 1
C C19 0.0721(3) 0.4580(3) 0.33770(18) 0.0516(7) Uani d . 1 1
C C20 0.0175(3) 0.5861(3) 0.3663(2) 0.0633(8) Uani d . 1 1
H H20 -0.0381 0.5922 0.4258 0.076 Uiso calc R 1 1
C C21 0.0446(3) 0.7013(3) 0.3081(2) 0.0721(9) Uani d . 1 1
H H21 0.0071 0.7853 0.3276 0.087 Uiso calc R 1 1
C C22 0.1296(3) 0.6918(3) 0.2190(2) 0.0778(9) Uani d . 1 1
H H22 0.1477 0.7702 0.1790 0.093 Uiso calc R 1 1
C C23 0.1860(3) 0.5692(3) 0.1901(2) 0.0698(9) Uani d . 1 1
H H23 0.2428 0.5653 0.1308 0.084 Uiso calc R 1 1
C C24 0.1601(3) 0.4472(3) 0.24841(18) 0.0540(7) Uani d . 1 1
C C25 0.2160(3) 0.3153(3) 0.22227(17) 0.0514(7) Uani d . 1 1
C C26 0.1829(3) 0.2053(3) 0.28583(17) 0.0484(6) Uani d . 1 1
C C27 0.0882(3) 0.2267(3) 0.37299(17) 0.0462(6) Uani d . 1 1
C C28 0.0434(3) 0.1101(3) 0.43810(17) 0.0474(6) Uani d . 1 1
C C29 -0.0784(3) 0.1306(3) 0.50862(18) 0.0504(7) Uani d . 1 1
H H29 -0.1315 0.2189 0.5142 0.060 Uiso calc R 1 1
C C30 -0.1223(3) 0.0226(3) 0.57047(17) 0.0484(7) Uani d . 1 1
C C31 -0.2556(3) 0.0434(3) 0.64468(18) 0.0549(7) Uani d . 1 1
H H31A -0.3394 0.0372 0.6197 0.066 Uiso calc R 1 1
H H31B -0.2758 0.1338 0.6599 0.066 Uiso calc R 1 1
C C32 0.3110(3) 0.3004(3) 0.12746(17) 0.0576(7) Uani d . 1 1
H H32A 0.2735 0.3769 0.0802 0.069 Uiso calc R 1 1
H H32B 0.3054 0.2181 0.1088 0.069 Uiso calc R 1 1
C C33 0.4715(3) 0.2940(3) 0.12995(18) 0.0614(8) Uani d . 1 1
H H33A 0.4761 0.3742 0.1519 0.074 Uiso calc R 1 1
H H33B 0.5099 0.2150 0.1752 0.074 Uiso calc R 1 1
C C34 0.5678(3) 0.2860(3) 0.03419(19) 0.0687(9) Uani d . 1 1
H H34A 0.5232 0.3593 -0.0126 0.082 Uiso calc R 1 1
H H34B 0.6624 0.2995 0.0380 0.082 Uiso calc R 1 1
C C35 0.5909(4) 0.1531(4) 0.0016(3) 0.1012(12) Uani d . 1 1
H H35A 0.6519 0.1544 -0.0591 0.152 Uiso calc R 1 1
H H35B 0.4979 0.1398 -0.0036 0.152 Uiso calc R 1 1
H H35C 0.6375 0.0802 0.0466 0.152 Uiso calc R 1 1
C C36 0.2353(3) 0.0614(3) 0.26561(18) 0.0593(7) Uani d . 1 1
H H36A 0.3278 0.0524 0.2231 0.071 Uiso calc R 1 1
H H36B 0.1647 0.0436 0.2340 0.071 Uiso calc R 1 1

loop_
_atom_site_aniso_label
_atom_site_aniso_U_11
_atom_site_aniso_U_22
_atom_site_aniso_U_33
_atom_site_aniso_U_12
_atom_site_aniso_U_13
_atom_site_aniso_U_23
N1 0.0501(13) 0.0521(13) 0.0426(12) -0.0117(11) -0.0038(11) -0.0076(10)
C1 0.0457(15) 0.0557(17) 0.0456(15) -0.0160(13) -0.0072(13) -0.0074(13)
C2 0.0566(18) 0.070(2) 0.0517(17) -0.0150(15) -0.0016(15) -0.0124(15)
C3 0.0606(19) 0.086(2) 0.0555(19) -0.0249(17) 0.0058(15) -0.0136(16)
C4 0.065(2) 0.092(3) 0.0564(19) -0.0374(18) 0.0008(16) -0.0008(17)
C5 0.0598(18) 0.073(2) 0.0630(19) -0.0289(16) -0.0078(16) -0.0025(16)
C6 0.0418(15) 0.0609(18) 0.0508(16) -0.0178(13) -0.0134(13) -0.0032(14)
C7 0.0474(16) 0.0526(17) 0.0568(17) -0.0140(13) -0.0164(14) -0.0049(13)
C8 0.0522(16) 0.0496(17) 0.0484(15) -0.0128(13) -0.0114(13) -0.0097(13)
C9 0.0475(15) 0.0490(16) 0.0416(15) -0.0081(12) -0.0097(13) -0.0079(12)
C10 0.0562(17) 0.0561(18) 0.0684(19) -0.0200(14) -0.0146(15) -0.0077(14)
C11 0.0596(19) 0.065(2) 0.082(2) -0.0155(16) -0.0184(17) -0.0023(16)
C12 0.089(3) 0.064(2) 0.088(2) 0.0050(19) -0.014(2) -0.0139(18)
C13 0.112(3) 0.079(3) 0.188(5) -0.042(2) -0.032(3) 0.019(3)
C14 0.0476(15) 0.0481(16) 0.0382(14) -0.0074(12) -0.0065(12) -0.0082(12)
C15 0.0446(15) 0.0498(17) 0.0446(15) -0.0033(12) -0.0035(12) -0.0124(12)
C16 0.0498(16) 0.0461(16) 0.0424(15) -0.0069(13) -0.0067(13) -0.0085(12)
C17 0.0567(17) 0.0493(17) 0.0553(17) -0.0038(13) -0.0042(14) -0.0108(13)
C18 0.0668(19) 0.0489(17) 0.0585(17) -0.0105(14) -0.0090(15) -0.0132(13)
N2 0.0486(13) 0.0589(15) 0.0485(13) -0.0124(11) -0.0039(11) -0.0091(12)
C19 0.0442(15) 0.0585(18) 0.0492(16) -0.0112(13) -0.0075(13) -0.0046(14)
C20 0.0628(19) 0.067(2) 0.0569(18) -0.0148(16) -0.0050(15) -0.0095(16)
C21 0.075(2) 0.062(2) 0.075(2) -0.0171(16) -0.0064(18) -0.0061(17)
C22 0.074(2) 0.065(2) 0.081(2) -0.0166(18) -0.0017(19) 0.0054(18)
C23 0.0600(19) 0.077(2) 0.0582(19) -0.0126(17) 0.0006(15) 0.0039(17)
C24 0.0426(15) 0.068(2) 0.0486(16) -0.0159(14) -0.0062(13) -0.0008(14)
C25 0.0377(15) 0.070(2) 0.0446(15) -0.0127(13) -0.0071(12) -0.0056(14)
C26 0.0424(15) 0.0599(18) 0.0438(15) -0.0132(13) -0.0066(12) -0.0095(13)
C27 0.0374(14) 0.0602(18) 0.0417(15) -0.0123(13) -0.0043(12) -0.0109(13)
C28 0.0380(14) 0.0615(18) 0.0430(15) -0.0135(13) -0.0029(12) -0.0107(13)
C29 0.0417(15) 0.0557(17) 0.0513(16) -0.0086(12) -0.0031(13) -0.0118(13)
C30 0.0371(14) 0.0607(18) 0.0459(15) -0.0109(13) 0.0005(12) -0.0139(13)
C31 0.0429(15) 0.0649(18) 0.0529(16) -0.0107(13) 0.0026(13) -0.0135(14)
C32 0.0470(16) 0.080(2) 0.0444(16) -0.0184(14) -0.0050(13) -0.0061(14)
C33 0.0485(17) 0.084(2) 0.0507(17) -0.0206(15) -0.0019(14) -0.0096(15)
C34 0.0504(17) 0.098(3) 0.0561(18) -0.0258(17) 0.0003(15) -0.0065(17)
C35 0.088(3) 0.117(3) 0.094(3) -0.018(2) 0.010(2) -0.042(2)
C36 0.0523(17) 0.078(2) 0.0473(16) -0.0182(15) 0.0034(13) -0.0170(15)

loop_
_atom_type_symbol
_atom_type_description
_atom_type_scat_dispersion_real
_atom_type_scat_dispersion_imag
_atom_type_scat_source
C C 0.0033 0.0016 'International Tables Vol C Tables 4.2.6.8 and 6.1.1.4'
H H 0.0000 0.0000 'International Tables Vol C Tables 4.2.6.8 and 6.1.1.4'
N N 0.0061 0.0033 'International Tables Vol C Tables 4.2.6.8 and 6.1.1.4'

loop_
_geom_angle_atom_site_label_1
_geom_angle_atom_site_label_2
_geom_angle_atom_site_label_3
_geom_angle_site_symmetry_1
_geom_angle_site_symmetry_3
_geom_angle
C9 N1 C1 . . 117.5(2)
N1 C1 C2 . . 117.6(2)
N1 C1 C6 . . 122.9(2)
C2 C1 C6 . . 119.5(2)
C3 C2 C1 . . 120.9(3)
C3 C2 H2 . . 119.5
C1 C2 H2 . . 119.5
C2 C3 C4 . . 119.8(3)
C2 C3 H3 . . 120.1
C4 C3 H3 . . 120.1
C5 C4 C3 . . 120.7(3)
C5 C4 H4 . . 119.6
C3 C4 H4 . . 119.6
C4 C5 C6 . . 121.3(3)
C4 C5 H5 . . 119.4
C6 C5 H5 . . 119.4
C1 C6 C5 . . 117.6(3)
C1 C6 C7 . . 118.4(2)
C5 C6 C7 . . 124.0(3)
C8 C7 C6 . . 118.2(2)
C8 C7 C10 . . 121.2(2)
C6 C7 C10 . . 120.6(2)
C7 C8 C9 . . 119.2(2)
C7 C8 C18 . . 123.5(2)
C9 C8 C18 . . 117.3(2)
N1 C9 C8 . . 123.6(2)
N1 C9 C14 . . 117.2(2)
C8 C9 C14 . . 119.2(2)
C7 C10 C11 . . 112.8(2)
C7 C10 H10A . . 109.0
C11 C10 H10A . . 109.0
C7 C10 H10B . . 109.0
C11 C10 H10B . . 109.0
H10A C10 H10B . . 107.8
C12 C11 C10 . . 112.5(2)
C12 C11 H11A . . 109.1
C10 C11 H11A . . 109.1
C12 C11 H11B . . 109.1
C10 C11 H11B . . 109.1
H11A C11 H11B . . 107.8
C13 C12 C11 . . 112.8(3)
C13 C12 H12A . . 109.0
C11 C12 H12A . . 109.0
C13 C12 H12B . . 109.0
C11 C12 H12B . . 109.0
H12A C12 H12B . . 107.8
C12 C13 H13A . . 109.5
C12 C13 H13B . . 109.5
H13A C13 H13B . . 109.5
C12 C13 H13C . . 109.5
H13A C13 H13C . . 109.5
H13B C13 H13C . . 109.5
C15 C14 C16 . 2_656 119.4(2)
C15 C14 C9 . . 121.3(2)
C16 C14 C9 2_656 . 119.4(2)
C16 C15 C14 . . 121.5(2)
C16 C15 H15 . . 119.2
C14 C15 H15 . . 119.2
C15 C16 C14 . 2_656 119.1(2)
C15 C16 C17 . . 122.3(2)
C14 C16 C17 2_656 . 118.6(2)
C16 C17 C18 . 2_656 110.7(2)
C16 C17 H17A . . 109.5
C18 C17 H17A 2_656 . 109.5
C16 C17 H17B . . 109.5
C18 C17 H17B 2_656 . 109.5
H17A C17 H17B . . 108.1
C8 C18 C17 . 2_656 110.8(2)
C8 C18 H18A . . 109.5
C17 C18 H18A 2_656 . 109.5
C8 C18 H18B . . 109.5
C17 C18 H18B 2_656 . 109.5
H18A C18 H18B . . 108.1
C27 N2 C19 . . 118.1(2)
N2 C19 C20 . . 117.7(2)
N2 C19 C24 . . 122.5(2)
C20 C19 C24 . . 119.8(3)
C21 C20 C19 . . 121.1(3)
C21 C20 H20 . . 119.4
C19 C20 H20 . . 119.4
C20 C21 C22 . . 119.4(3)
C20 C21 H21 . . 120.3
C22 C21 H21 . . 120.3
C23 C22 C21 . . 120.8(3)
C23 C22 H22 . . 119.6
C21 C22 H22 . . 119.6
C22 C23 C24 . . 121.5(3)
C22 C23 H23 . . 119.2
C24 C23 H23 . . 119.2
C19 C24 C23 . . 117.3(3)
C19 C24 C25 . . 118.4(2)
C23 C24 C25 . . 124.3(3)
C26 C25 C24 . . 118.3(2)
C26 C25 C32 . . 122.1(3)
C24 C25 C32 . . 119.6(2)
C25 C26 C27 . . 119.4(2)
C25 C26 C36 . . 122.9(2)
C27 C26 C36 . . 117.7(2)
N2 C27 C26 . . 123.2(2)
N2 C27 C28 . . 117.2(2)
C26 C27 C28 . . 119.5(2)
C30 C28 C29 2_556 . 119.0(2)
C30 C28 C27 2_556 . 120.2(2)
C29 C28 C27 . . 120.8(2)
C30 C29 C28 . . 121.7(2)
C30 C29 H29 . . 119.1
C28 C29 H29 . . 119.1
C29 C30 C28 . 2_556 119.3(2)
C29 C30 C31 . . 122.1(2)
C28 C30 C31 2_556 . 118.6(2)
C30 C31 C36 . 2_556 111.8(2)
C30 C31 H31A . . 109.3
C36 C31 H31A 2_556 . 109.3
C30 C31 H31B . . 109.3
C36 C31 H31B 2_556 . 109.3
H31A C31 H31B . . 107.9
C25 C32 C33 . . 112.3(2)
C25 C32 H32A . . 109.1
C33 C32 H32A . . 109.1
C25 C32 H32B . . 109.1
C33 C32 H32B . . 109.1
H32A C32 H32B . . 107.9
C34 C33 C32 . . 113.3(2)
C34 C33 H33A . . 108.9
C32 C33 H33A . . 108.9
C34 C33 H33B . . 108.9
C32 C33 H33B . . 108.9
H33A C33 H33B . . 107.7
C35 C34 C33 . . 113.4(3)
C35 C34 H34A . . 108.9
C33 C34 H34A . . 108.9
C35 C34 H34B . . 108.9
C33 C34 H34B . . 108.9
H34A C34 H34B . . 107.7
C34 C35 H35A . . 109.5
C34 C35 H35B . . 109.5
H35A C35 H35B . . 109.5
C34 C35 H35C . . 109.5
H35A C35 H35C . . 109.5
H35B C35 H35C . . 109.5
C26 C36 C31 . 2_556 112.2(2)
C26 C36 H36A . . 109.2
C31 C36 H36A 2_556 . 109.2
C26 C36 H36B . . 109.2
C31 C36 H36B 2_556 . 109.2
H36A C36 H36B . . 107.9

loop_
_geom_bond_atom_site_label_1
_geom_bond_atom_site_label_2
_geom_bond_site_symmetry_2
_geom_bond_distance
N1 C9 . 1.327(3)
N1 C1 . 1.366(3)
C1 C2 . 1.409(3)
C1 C6 . 1.410(3)
C2 C3 . 1.360(4)
C2 H2 . 0.9300
C3 C4 . 1.393(4)
C3 H3 . 0.9300
C4 C5 . 1.355(4)
C4 H4 . 0.9300
C5 C6 . 1.419(4)
C5 H5 . 0.9300
C6 C7 . 1.427(4)
C7 C8 . 1.375(3)
C7 C10 . 1.509(3)
C8 C9 . 1.426(3)
C8 C18 . 1.512(3)
C9 C14 . 1.484(3)
C10 C11 . 1.530(4)
C10 H10A . 0.9700
C10 H10B . 0.9700
C11 C12 . 1.529(4)
C11 H11A . 0.9700
C11 H11B . 0.9700
C12 C13 . 1.481(4)
C12 H12A . 0.9700
C12 H12B . 0.9700
C13 H13A . 0.9600
C13 H13B . 0.9600
C13 H13C . 0.9600
C14 C15 . 1.384(3)
C14 C16 2_656 1.401(3)
C15 C16 . 1.384(3)
C15 H15 . 0.9300
C16 C14 2_656 1.401(3)
C16 C17 . 1.502(3)
C17 C18 2_656 1.520(3)
C17 H17A . 0.9700
C17 H17B . 0.9700
C18 C17 2_656 1.520(3)
C18 H18A . 0.9700
C18 H18B . 0.9700
N2 C27 . 1.324(3)
N2 C19 . 1.373(3)
C19 C20 . 1.409(4)
C19 C24 . 1.414(3)
C20 C21 . 1.366(4)
C20 H20 . 0.9300
C21 C22 . 1.399(4)
C21 H21 . 0.9300
C22 C23 . 1.362(4)
C22 H22 . 0.9300
C23 C24 . 1.419(4)
C23 H23 . 0.9300
C24 C25 . 1.431(4)
C25 C26 . 1.376(3)
C25 C32 . 1.512(3)
C26 C27 . 1.431(3)
C26 C36 . 1.513(4)
C27 C28 . 1.476(3)
C28 C30 2_556 1.396(3)
C28 C29 . 1.397(3)
C29 C30 . 1.386(3)
C29 H29 . 0.9300
C30 C28 2_556 1.396(3)
C30 C31 . 1.502(3)
C31 C36 2_556 1.519(4)
C31 H31A . 0.9700
C31 H31B . 0.9700
C32 C33 . 1.531(3)
C32 H32A . 0.9700
C32 H32B . 0.9700
C33 C34 . 1.521(3)
C33 H33A . 0.9700
C33 H33B . 0.9700
C34 C35 . 1.502(4)
C34 H34A . 0.9700
C34 H34B . 0.9700
C35 H35A . 0.9600
C35 H35B . 0.9600
C35 H35C . 0.9600
C36 C31 2_556 1.519(4)
C36 H36A . 0.9700
C36 H36B . 0.9700

loop_
_geom_hbond_atom_site_label_D
_geom_hbond_atom_site_label_H
_geom_hbond_atom_site_label_A
_geom_hbond_site_symmetry_A
_geom_hbond_distance_DH
_geom_hbond_distance_HA
_geom_hbond_distance_DA
_geom_hbond_angle_DHA
C17 H17B Cg23 1_555 0.97 2.79 3.688(3) 155
C31 H31A Cg4 1_455 0.97 2.70 3.630(3) 160
C34 H34B Cg2 2_656 0.97 2.81 3.669(3) 148

loop_
_geom_torsion_atom_site_label_1
_geom_torsion_atom_site_label_2
_geom_torsion_atom_site_label_3
_geom_torsion_atom_site_label_4
_geom_torsion_site_symmetry_1
_geom_torsion_site_symmetry_4
_geom_torsion
C9 N1 C1 C2 . . 176.9(2)
C9 N1 C1 C6 . . -2.1(3)
N1 C1 C2 C3 . . -177.6(2)
C6 C1 C2 C3 . . 1.5(4)
C1 C2 C3 C4 . . -0.2(4)
C2 C3 C4 C5 . . -1.6(5)
C3 C4 C5 C6 . . 2.0(4)
N1 C1 C6 C5 . . 177.9(2)
C2 C1 C6 C5 . . -1.0(4)
N1 C1 C6 C7 . . -1.4(4)
C2 C1 C6 C7 . . 179.6(2)
C4 C5 C6 C1 . . -0.7(4)
C4 C5 C6 C7 . . 178.6(3)
C1 C6 C7 C8 . . 4.3(3)
C5 C6 C7 C8 . . -175.0(2)
C1 C6 C7 C10 . . -177.8(2)
C5 C6 C7 C10 . . 2.9(4)
C6 C7 C8 C9 . . -3.8(4)
C10 C7 C8 C9 . . 178.3(2)
C6 C7 C8 C18 . . 177.0(2)
C10 C7 C8 C18 . . -0.8(4)
C1 N1 C9 C8 . . 2.7(4)
C1 N1 C9 C14 . . -177.6(2)
C7 C8 C9 N1 . . 0.3(4)
C18 C8 C9 N1 . . 179.5(2)
C7 C8 C9 C14 . . -179.4(2)
C18 C8 C9 C14 . . -0.2(3)
C8 C7 C10 C11 . . 88.0(3)
C6 C7 C10 C11 . . -89.8(3)
C7 C10 C11 C12 . . -177.2(3)
C10 C11 C12 C13 . . -67.4(4)
N1 C9 C14 C15 . . -19.7(3)
C8 C9 C14 C15 . . 160.1(2)
N1 C9 C14 C16 . 2_656 159.6(2)
C8 C9 C14 C16 . 2_656 -20.7(3)
C16 C14 C15 C16 2_656 . -0.3(4)
C9 C14 C15 C16 . . 178.9(2)
C14 C15 C16 C14 . 2_656 0.3(4)
C14 C15 C16 C17 . . 180.0(2)
C15 C16 C17 C18 . 2_656 143.2(2)
C14 C16 C17 C18 2_656 2_656 -37.2(3)
C7 C8 C18 C17 . 2_656 -142.9(3)
C9 C8 C18 C17 . 2_656 38.0(3)
C27 N2 C19 C20 . . -179.4(2)
C27 N2 C19 C24 . . 0.9(4)
N2 C19 C20 C21 . . -178.0(3)
C24 C19 C20 C21 . . 1.8(4)
C19 C20 C21 C22 . . -0.7(4)
C20 C21 C22 C23 . . -0.5(5)
C21 C22 C23 C24 . . 0.5(5)
N2 C19 C24 C23 . . 178.1(2)
C20 C19 C24 C23 . . -1.6(4)
N2 C19 C24 C25 . . -1.4(4)
C20 C19 C24 C25 . . 178.9(2)
C22 C23 C24 C19 . . 0.5(4)
C22 C23 C24 C25 . . 179.9(3)
C19 C24 C25 C26 . . -0.8(4)
C23 C24 C25 C26 . . 179.7(2)
C19 C24 C25 C32 . . -179.7(2)
C23 C24 C25 C32 . . 0.9(4)
C24 C25 C26 C27 . . 3.3(3)
C32 C25 C26 C27 . . -177.8(2)
C24 C25 C26 C36 . . 179.7(2)
C32 C25 C26 C36 . . -1.5(4)
C19 N2 C27 C26 . . 1.8(4)
C19 N2 C27 C28 . . -177.6(2)
C25 C26 C27 N2 . . -4.0(4)
C36 C26 C27 N2 . . 179.5(2)
C25 C26 C27 C28 . . 175.4(2)
C36 C26 C27 C28 . . -1.2(3)
N2 C27 C28 C30 . 2_556 -162.5(2)
C26 C27 C28 C30 . 2_556 18.1(3)
N2 C27 C28 C29 . . 17.8(3)
C26 C27 C28 C29 . . -161.6(2)
C30 C28 C29 C30 2_556 . 0.4(4)
C27 C28 C29 C30 . . -180.0(2)
C28 C29 C30 C28 . 2_556 -0.4(4)
C28 C29 C30 C31 . . -178.2(2)
C29 C30 C31 C36 . 2_556 -145.6(2)
C28 C30 C31 C36 2_556 2_556 36.6(3)
C26 C25 C32 C33 . . -96.0(3)
C24 C25 C32 C33 . . 82.8(3)
C25 C32 C33 C34 . . -177.2(2)
C32 C33 C34 C35 . . -69.2(3)
C25 C26 C36 C31 . 2_556 150.5(2)
C27 C26 C36 C31 . 2_556 -33.1(3)
